data_2215121
loop_
_publ_author_name
'Seward, Kathryn L.'
'Ellsworth, Joseph M.'
'Khaliq, Zeeshan M.'
'Smith, Mark D.'
'zur Loye, Hans-Conrad'

_publ_section_title
;
 Poly[\m~2~-nitrato-(\m~4~-pyrazine-2-carboxylato)disilver(I)]
;
_journal_coeditor_code HB2494
_journal_issue 9
_journal_name_full 'Acta Crystallographica Section E'
_journal_page_first m2333
_journal_page_last m2333
_journal_paper_doi 10.1107/S1600536807037968
_journal_volume 63
_journal_year 2007
_chemical_formula_iupac '[Ag2 (C5 H3 N2 O2) (N O3)]'
_chemical_formula_moiety 'C5 H3 Ag2 N3 O5'
_chemical_formula_sum 'C5 H3 Ag2 N3 O5'
_chemical_formula_weight 400.84
_chemical_name_systematic
;
Poly[\m~2~-nitrato-(\m~4~-pyrazine-2-carboxylato)disilver(I)]
;
_space_group_IT_number 14
_symmetry_cell_setting monoclinic
_symmetry_space_group_name_Hall '-P 2ybc'
_symmetry_space_group_name_H-M 'P 1 21/c 1'
_atom_sites_solution_hydrogens geom
_atom_sites_solution_primary direct
_atom_sites_solution_secondary difmap
_cell_angle_alpha 90.00
_cell_angle_beta 93.480(2)
_cell_angle_gamma 90.00
_cell_formula_units_Z 4
_cell_length_a 8.8263(6)
_cell_length_b 5.9804(4)
_cell_length_c 15.3032(11)
_cell_measurement_reflns_used 1599
_cell_measurement_temperature 150.0(10)
_cell_measurement_theta_max 22.734
_cell_measurement_theta_min 2.312
_cell_volume 806.29(10)
_computing_cell_refinement 'SAINT-Plus (Bruker, 2001)'
_computing_data_collection 'SMART  (Bruker, 1998)'
_computing_data_reduction SAINT-Plus
_computing_molecular_graphics 'SHELXTL (Sheldrick, 2000)'
_computing_publication_material SHELXTL
_computing_structure_refinement 'SHELXL97 (Sheldrick, 1997)'
_computing_structure_solution 'SHELXS97 (Sheldrick, 1997)'
_diffrn_ambient_temperature 150.0(10)
_diffrn_measured_fraction_theta_full 1.000
_diffrn_measured_fraction_theta_max 1.000
_diffrn_measurement_device_type 'Bruker SMART APEX CCD'
_diffrn_measurement_method \w
_diffrn_radiation_monochromator graphite
_diffrn_radiation_source 'fine-focus sealed tube'
_diffrn_radiation_type MoK\a
_diffrn_radiation_wavelength 0.71073
_diffrn_reflns_av_R_equivalents 0.0634
_diffrn_reflns_av_sigmaI/netI 0.0414
_diffrn_reflns_limit_h_max 10
_diffrn_reflns_limit_h_min -10
_diffrn_reflns_limit_k_max 7
_diffrn_reflns_limit_k_min -7
_diffrn_reflns_limit_l_max 18
_diffrn_reflns_limit_l_min -18
_diffrn_reflns_number 8281
_diffrn_reflns_theta_full 25.02
_diffrn_reflns_theta_max 25.02
_diffrn_reflns_theta_min 2.31
_diffrn_standards_decay_% <1
_exptl_absorpt_coefficient_mu 4.862
_exptl_absorpt_correction_T_max 1.000
_exptl_absorpt_correction_T_min 0.862
_exptl_absorpt_correction_type multi-scan
_exptl_absorpt_process_details '(SADABS; Bruker, 2001)'
_exptl_crystal_colour colorless
_exptl_crystal_density_diffrn 3.302
_exptl_crystal_density_method 'not measured'
_exptl_crystal_description plate
_exptl_crystal_F_000 752
_exptl_crystal_size_max 0.08
_exptl_crystal_size_mid 0.04
_exptl_crystal_size_min 0.02
_refine_diff_density_max 0.827
_refine_diff_density_min -0.643
_refine_ls_extinction_method none
_refine_ls_goodness_of_fit_ref 1.029
_refine_ls_hydrogen_treatment constr
_refine_ls_matrix_type full
_refine_ls_number_parameters 136
_refine_ls_number_reflns 1425
_refine_ls_number_restraints 0
_refine_ls_restrained_S_all 1.029
_refine_ls_R_factor_all 0.0397
_refine_ls_R_factor_gt 0.0300
_refine_ls_shift/su_max 0.001
_refine_ls_shift/su_mean 0.000
_refine_ls_structure_factor_coef Fsqd
_refine_ls_weighting_details 'calc w=1/[\s^2^(Fo^2^)+(0.0283P)^2^] where P=(Fo^2^+2Fc^2^)/3'
_refine_ls_weighting_scheme calc
_refine_ls_wR_factor_gt 0.0590
_refine_ls_wR_factor_ref 0.0631
_reflns_number_gt 1216
_reflns_number_total 1425
_reflns_threshold_expression I>2\s(I)
_cod_data_source_file hb2494.cif
_cod_data_source_block I
_cod_original_sg_symbol_H-M 'P 21/c'
_cod_database_code 2215121
_cod_database_fobs_code 2215121

loop_
_symmetry_equiv_pos_as_xyz
'x, y, z'
'-x, y+1/2, -z+1/2'
'-x, -y, -z'
'x, -y-1/2, z-1/2'

loop_
_atom_site_type_symbol
_atom_site_label
_atom_site_fract_x
_atom_site_fract_y
_atom_site_fract_z
_atom_site_U_iso_or_equiv
_atom_site_adp_type
_atom_site_calc_flag
_atom_site_refinement_flags
_atom_site_occupancy
Ag Ag1 0.36377(5) 0.31527(7) 0.81236(3) 0.01864(15) Uani d . 1
Ag Ag2 0.25055(5) -0.04248(8) 0.68028(3) 0.01901(15) Uani d . 1
C C1 0.6342(6) 0.3866(9) 0.5699(4) 0.0133(13) Uani d . 1
C C2 0.6641(6) 0.2422(10) 0.5023(4) 0.0154(13) Uani d . 1
H H2 0.6167 0.0995 0.5003 0.018 Uiso calc R 1
C C3 0.8236(6) 0.4983(10) 0.4470(4) 0.0180(14) Uani d . 1
H H3 0.8890 0.5454 0.4035 0.022 Uiso calc R 1
C C4 0.7993(7) 0.6392(10) 0.5159(4) 0.0184(14) Uani d . 1
H H4 0.8528 0.7770 0.5203 0.022 Uiso calc R 1
C C5 0.5214(6) 0.3149(10) 0.6354(4) 0.0153(13) Uani d . 1
N N1 0.7015(6) 0.5872(8) 0.5776(3) 0.0175(11) Uani d . 1
N N2 0.7577(5) 0.2963(8) 0.4394(3) 0.0173(11) Uani d . 1
N N3 -0.0623(6) 0.1116(8) 0.7017(3) 0.0188(12) Uani d . 1
O O1 0.4992(5) 0.4448(7) 0.6981(3) 0.0191(10) Uani d . 1
O O2 0.4573(4) 0.1311(7) 0.6200(2) 0.0169(9) Uani d . 1
O O3 0.0463(5) 0.1172(7) 0.7592(3) 0.0236(10) Uani d . 1
O O4 -0.0353(5) 0.0837(8) 0.6231(3) 0.0287(11) Uani d . 1
O O5 -0.1959(4) 0.1354(7) 0.7241(3) 0.0224(10) Uani d . 1

loop_
_atom_site_aniso_label
_atom_site_aniso_U_11
_atom_site_aniso_U_22
_atom_site_aniso_U_33
_atom_site_aniso_U_12
_atom_site_aniso_U_13
_atom_site_aniso_U_23
Ag1 0.0219(3) 0.0141(3) 0.0204(3) 0.0010(2) 0.0058(2) 0.00323(19)
Ag2 0.0166(3) 0.0229(3) 0.0182(3) -0.0022(2) 0.00601(19) -0.0016(2)
C1 0.012(3) 0.013(3) 0.014(3) 0.002(2) -0.002(2) 0.002(2)
C2 0.017(3) 0.017(3) 0.012(3) -0.001(3) -0.002(2) 0.001(2)
C3 0.011(3) 0.026(4) 0.016(3) 0.002(3) 0.000(3) 0.009(3)
C4 0.018(3) 0.011(3) 0.027(4) -0.004(3) 0.000(3) 0.002(3)
C5 0.014(3) 0.017(3) 0.014(3) 0.005(3) 0.002(2) 0.005(3)
N1 0.018(3) 0.018(3) 0.016(3) 0.000(2) 0.000(2) -0.001(2)
N2 0.015(3) 0.024(3) 0.014(3) -0.002(2) 0.004(2) 0.001(2)
N3 0.022(3) 0.007(3) 0.027(3) -0.004(2) 0.005(3) -0.003(2)
O1 0.023(2) 0.015(2) 0.021(2) -0.0017(18) 0.0110(19) -0.0045(18)
O2 0.021(2) 0.016(2) 0.015(2) -0.0063(18) 0.0053(18) -0.0018(17)
O3 0.019(2) 0.022(2) 0.029(3) 0.0013(19) -0.003(2) -0.007(2)
O4 0.031(3) 0.033(3) 0.023(3) -0.003(2) 0.011(2) -0.004(2)
O5 0.011(2) 0.024(3) 0.032(3) -0.0001(19) 0.006(2) -0.008(2)

loop_
_atom_type_symbol
_atom_type_description
_atom_type_scat_dispersion_real
_atom_type_scat_dispersion_imag
_atom_type_scat_source
C C 0.0033 0.0016 'International Tables Vol C Tables 4.2.6.8 and 6.1.1.4'
H H 0.0000 0.0000 'International Tables Vol C Tables 4.2.6.8 and 6.1.1.4'
N N 0.0061 0.0033 'International Tables Vol C Tables 4.2.6.8 and 6.1.1.4'
O O 0.0106 0.0060 'International Tables Vol C Tables 4.2.6.8 and 6.1.1.4'
Ag Ag -0.8971 1.1015 'International Tables Vol C Tables 4.2.6.8 and 6.1.1.4'

loop_
_geom_angle_atom_site_label_1
_geom_angle_atom_site_label_2
_geom_angle_atom_site_label_3
_geom_angle_site_symmetry_1
_geom_angle_site_symmetry_3
_geom_angle
_geom_angle_publ_flag
N1 Ag1 O1 2_646 . 158.37(16) n
N1 Ag1 O5 2_646 2_556 117.34(16) n
O1 Ag1 O5 . 2_556 84.23(14) n
N1 Ag1 O1 2_646 2_646 70.42(16) n
O1 Ag1 O1 . 2_646 88.53(9) n
O5 Ag1 O1 2_556 2_646 161.38(14) n
N1 Ag1 O2 2_646 2_656 108.24(15) n
O1 Ag1 O2 . 2_656 74.41(13) n
O5 Ag1 O2 2_556 2_656 82.52(13) n
O1 Ag1 O2 2_646 2_656 112.02(13) n
N1 Ag1 Ag2 2_646 . 88.99(13) n
O1 Ag1 Ag2 . . 84.16(10) n
O5 Ag1 Ag2 2_556 . 103.01(10) n
O1 Ag1 Ag2 2_646 . 59.08(10) n
O2 Ag1 Ag2 2_656 . 157.29(9) n
O2 Ag2 N2 . 3_656 88.14(15) n
O2 Ag2 O3 . . 130.03(15) n
N2 Ag2 O3 3_656 . 130.27(16) n
O2 Ag2 O5 . 2_546 139.56(14) n
N2 Ag2 O5 3_656 2_546 87.74(15) n
O3 Ag2 O5 . 2_546 80.52(14) n
O2 Ag2 O4 . . 118.69(14) n
N2 Ag2 O4 3_656 . 86.86(15) n
O3 Ag2 O4 . . 49.43(14) n
O5 Ag2 O4 2_546 . 101.22(13) n
O2 Ag2 O1 . 2_646 70.81(13) n
N2 Ag2 O1 3_656 2_646 118.73(14) n
O3 Ag2 O1 . 2_646 105.05(13) n
O5 Ag2 O1 2_546 2_646 76.19(13) n
O4 Ag2 O1 . 2_646 153.84(12) n
O2 Ag2 Ag1 . . 73.70(9) n
N2 Ag2 Ag1 3_656 . 161.16(12) n
O3 Ag2 Ag1 . . 67.65(10) n
O5 Ag2 Ag1 2_546 . 102.71(10) n
O4 Ag2 Ag1 . . 106.05(10) n
O1 Ag2 Ag1 2_646 . 50.89(8) n
N1 C1 C2 . . 121.4(5) ?
N1 C1 C5 . . 120.0(5) ?
C2 C1 C5 . . 118.7(5) ?
N2 C2 C1 . . 122.5(5) ?
N2 C2 H2 . . 118.7 ?
C1 C2 H2 . . 118.7 ?
N2 C3 C4 . . 122.0(6) ?
N2 C3 H3 . . 119.0 ?
C4 C3 H3 . . 119.0 ?
N1 C4 C3 . . 121.9(6) ?
N1 C4 H4 . . 119.0 ?
C3 C4 H4 . . 119.0 ?
O2 C5 O1 . . 126.5(5) ?
O2 C5 C1 . . 115.6(5) ?
O1 C5 C1 . . 117.9(5) ?
C1 N1 C4 . . 116.2(5) ?
C1 N1 Ag1 . 2_656 118.2(4) n
C4 N1 Ag1 . 2_656 125.5(4) n
C3 N2 C2 . . 115.8(5) ?
C3 N2 Ag2 . 3_656 129.3(4) n
C2 N2 Ag2 . 3_656 114.0(4) n
O4 N3 O5 . . 121.0(5) ?
O4 N3 O3 . . 119.5(5) ?
O5 N3 O3 . . 119.5(5) ?
C5 O1 Ag1 . . 118.8(4) n
C5 O1 Ag1 . 2_656 113.2(4) n
Ag1 O1 Ag1 . 2_656 127.74(17) n
C5 O2 Ag2 . . 132.1(4) n
N3 O3 Ag2 . . 101.4(3) n
N3 O4 Ag2 . . 87.4(3) n
N3 O5 Ag1 . 2_546 114.3(3) n
N3 O5 Ag2 . 2_556 117.9(3) n
Ag1 O5 Ag2 2_546 2_556 126.91(17) n

loop_
_geom_bond_atom_site_label_1
_geom_bond_atom_site_label_2
_geom_bond_site_symmetry_2
_geom_bond_distance
_geom_bond_publ_flag
Ag1 N1 2_646 2.268(5) yes
Ag1 O1 . 2.311(4) yes
Ag1 O5 2_556 2.464(4) yes
Ag1 O1 2_646 2.534(4) yes
Ag1 O2 2_656 2.633(4) yes
Ag1 Ag2 . 3.0686(7) yes
Ag2 O2 . 2.337(4) yes
Ag2 N2 3_656 2.377(5) yes
Ag2 O3 . 2.426(4) yes
Ag2 O5 2_546 2.483(4) yes
Ag2 O4 . 2.726(5) yes
Ag2 O1 2_646 2.801(4) yes
C1 N1 . 1.341(7) ?
C1 C2 . 1.384(8) ?
C1 C5 . 1.516(8) ?
C2 N2 . 1.346(7) ?
C2 H2 . 0.9500 ?
C3 N2 . 1.343(8) ?
C3 C4 . 1.377(9) ?
C3 H3 . 0.9500 ?
C4 N1 . 1.354(8) ?
C4 H4 . 0.9500 ?
C5 O2 . 1.252(7) ?
C5 O1 . 1.260(7) ?
N1 Ag1 2_656 2.268(5) ?
N2 Ag2 3_656 2.377(5) ?
N3 O4 . 1.250(6) ?
N3 O5 . 1.256(6) ?
N3 O3 . 1.262(6) ?
O1 Ag1 2_656 2.534(4) ?
O5 Ag1 2_546 2.464(4) ?
O5 Ag2 2_556 2.483(4) ?

loop_
_geom_torsion_atom_site_label_1
_geom_torsion_atom_site_label_2
_geom_torsion_atom_site_label_3
_geom_torsion_atom_site_label_4
_geom_torsion_site_symmetry_1
_geom_torsion_site_symmetry_4
_geom_torsion
N1 Ag1 Ag2 O2 2_646 . -145.90(16)
O1 Ag1 Ag2 O2 . . 13.55(15)
O5 Ag1 Ag2 O2 2_556 . 96.24(14)
O1 Ag1 Ag2 O2 2_646 . -78.24(15)
O2 Ag1 Ag2 O2 2_656 . -5.7(3)
N1 Ag1 Ag2 N2 2_646 3_656 -130.0(4)
O1 Ag1 Ag2 N2 . 3_656 29.5(4)
O5 Ag1 Ag2 N2 2_556 3_656 112.2(4)
O1 Ag1 Ag2 N2 2_646 3_656 -62.3(4)
O2 Ag1 Ag2 N2 2_656 3_656 10.3(4)
N1 Ag1 Ag2 O3 2_646 . 66.45(17)
O1 Ag1 Ag2 O3 . . -134.10(15)
O5 Ag1 Ag2 O3 2_556 . -51.42(15)
O1 Ag1 Ag2 O3 2_646 . 134.11(15)
O2 Ag1 Ag2 O3 2_656 . -153.3(3)
N1 Ag1 Ag2 O5 2_646 2_546 -7.57(15)
O1 Ag1 Ag2 O5 . 2_546 151.88(14)
O5 Ag1 Ag2 O5 2_556 2_546 -125.44(17)
O1 Ag1 Ag2 O5 2_646 2_546 60.09(14)
O2 Ag1 Ag2 O5 2_656 2_546 132.7(2)
N1 Ag1 Ag2 O4 2_646 . 98.23(16)
O1 Ag1 Ag2 O4 . . -102.32(14)
O5 Ag1 Ag2 O4 2_556 . -19.63(14)
O1 Ag1 Ag2 O4 2_646 . 165.89(14)
O2 Ag1 Ag2 O4 2_656 . -121.5(2)
N1 Ag1 Ag2 O1 2_646 2_646 -67.66(16)
O1 Ag1 Ag2 O1 . 2_646 91.79(11)
O5 Ag1 Ag2 O1 2_556 2_646 174.48(14)
O2 Ag1 Ag2 O1 2_656 2_646 72.6(2)
N1 C1 C2 N2 . . -2.1(9)
C5 C1 C2 N2 . . 177.2(5)
N2 C3 C4 N1 . . -3.5(9)
N1 C1 C5 O2 . . 175.8(5)
C2 C1 C5 O2 . . -3.5(8)
N1 C1 C5 O1 . . -3.1(8)
C2 C1 C5 O1 . . 177.7(5)
C2 C1 N1 C4 . . 0.0(8)
C5 C1 N1 C4 . . -179.2(5)
C2 C1 N1 Ag1 . 2_656 177.5(4)
C5 C1 N1 Ag1 . 2_656 -1.8(7)
C3 C4 N1 C1 . . 2.7(8)
C3 C4 N1 Ag1 . 2_656 -174.6(4)
C4 C3 N2 C2 . . 1.3(8)
C4 C3 N2 Ag2 . 3_656 170.3(4)
C1 C2 N2 C3 . . 1.4(8)
C1 C2 N2 Ag2 . 3_656 -169.3(4)
O2 C5 O1 Ag1 . . 12.5(8)
C1 C5 O1 Ag1 . . -168.8(4)
O2 C5 O1 Ag1 . 2_656 -173.1(5)
C1 C5 O1 Ag1 . 2_656 5.6(6)
N1 Ag1 O1 C5 2_646 . 53.1(7)
O5 Ag1 O1 C5 2_556 . -122.9(4)
O1 Ag1 O1 C5 2_646 . 39.9(3)
O2 Ag1 O1 C5 2_656 . 153.3(4)
Ag2 Ag1 O1 C5 . . -19.1(4)
N1 Ag1 O1 Ag1 2_646 2_656 -120.4(4)
O5 Ag1 O1 Ag1 2_556 2_656 63.6(2)
O1 Ag1 O1 Ag1 2_646 2_656 -133.6(3)
O2 Ag1 O1 Ag1 2_656 2_656 -20.20(19)
Ag2 Ag1 O1 Ag1 . 2_656 167.4(2)
O1 C5 O2 Ag2 . . 9.9(9)
C1 C5 O2 Ag2 . . -168.8(3)
N2 Ag2 O2 C5 3_656 . 166.0(5)
O3 Ag2 O2 C5 . . 21.2(6)
O5 Ag2 O2 C5 2_546 . -109.6(5)
O4 Ag2 O2 C5 . . 80.6(5)
O1 Ag2 O2 C5 2_646 . -72.6(5)
Ag1 Ag2 O2 C5 . . -19.0(5)
O4 N3 O3 Ag2 . . -16.1(5)
O5 N3 O3 Ag2 . . 164.3(4)
O2 Ag2 O3 N3 . . 104.4(3)
N2 Ag2 O3 N3 3_656 . -26.6(4)
O5 Ag2 O3 N3 2_546 . -105.4(3)
O4 Ag2 O3 N3 . . 8.4(3)
O1 Ag2 O3 N3 2_646 . -178.2(3)
Ag1 Ag2 O3 N3 . . 146.6(3)
O5 N3 O4 Ag2 . . -166.4(5)
O3 N3 O4 Ag2 . . 14.0(5)
O2 Ag2 O4 N3 . . -128.1(3)
N2 Ag2 O4 N3 3_656 . 145.8(3)
O3 Ag2 O4 N3 . . -8.3(3)
O5 Ag2 O4 N3 2_546 . 58.7(3)
O1 Ag2 O4 N3 2_646 . -22.8(5)
Ag1 Ag2 O4 N3 . . -48.2(3)
O4 N3 O5 Ag1 . 2_546 60.4(6)
O3 N3 O5 Ag1 . 2_546 -120.0(4)
O4 N3 O5 Ag2 . 2_556 -129.7(4)
O3 N3 O5 Ag2 . 2_556 49.9(6)
